data_7001396
loop_
_publ_author_name
'Kabir, S. E.'
'Alam, J.'
'Ghosh, S.'
'Kundu, K.'
'Hogarth, G.'
'Tocher, D. A.'
'Hossain, G. M. G.'
'Roesky, H. W.'

_publ_section_title
;
 Synthesis, structure and reactivity of tetranuclear square-type
 complexes of rhenium and manganese bearing pyrimidine-2-thiolate
 (pymS) ligands: versatile and efficient precursors for mono- and
 polynuclear compounds containing M(CO)3 (M = Re, Mn) fragments
;
_journal_issue 23
_journal_name_full 'Dalton Transactions'
_journal_page_first 4458
_journal_page_last 4467
_journal_paper_doi 10.1039/b815337j
_journal_year 2009
_chemical_formula_moiety 'C17 H3 N2 O13 Os3 Re S. H2 O'
_chemical_formula_sum 'C17 H5 N2 O14 Os3 Re S'
_chemical_formula_weight 1250.09
_chemical_name_systematic
;
?
;
_space_group_IT_number 14
_symmetry_cell_setting monoclinic
_symmetry_space_group_name_Hall '-P 2yn'
_symmetry_space_group_name_H-M 'P 1 21/n 1'
_atom_sites_solution_hydrogens geom
_atom_sites_solution_primary direct
_atom_sites_solution_secondary difmap
_audit_creation_method SHELXL-97
_cell_angle_alpha 90.00
_cell_angle_beta 103.210(3)
_cell_angle_gamma 90.00
_cell_formula_units_Z 4
_cell_length_a 12.2398(7)
_cell_length_b 13.3305(6)
_cell_length_c 16.5412(9)
_cell_measurement_reflns_used 4703
_cell_measurement_temperature 150(2)
_cell_measurement_theta_max 27.48
_cell_measurement_theta_min 2.91
_cell_volume 2627.5(2)
_computing_cell_refinement 'CAD4 Express (Enraf Nonius, 1994)'
_computing_data_collection 'CAD4 Express (Enraf Nonius, 1994)'
_computing_data_reduction 'CAD4 Express (Enraf Nonius, 1994)'
_computing_molecular_graphics 'Ortep-3 for Windows (Farrugia, 1997)'
_computing_publication_material 'WinGX publication routines (Farrugia, 1999)'
_computing_structure_refinement 'SHELXL-97 (Sheldrick, 1997)'
_computing_structure_solution 'SHELXS-97 (Sheldrick, 1990)'
_diffrn_ambient_temperature 150(2)
_diffrn_measured_fraction_theta_full 0.997
_diffrn_measured_fraction_theta_max 0.997
_diffrn_measurement_device_type 'Enraf Nonius CAD4'
_diffrn_measurement_method 'omega scans'
_diffrn_radiation_monochromator graphite
_diffrn_radiation_source 'fine-focus sealed tube'
_diffrn_radiation_type MoK\a
_diffrn_radiation_wavelength 0.71073
_diffrn_reflns_av_R_equivalents 0.0000
_diffrn_reflns_av_sigmaI/netI 0.0851
_diffrn_reflns_limit_h_max 14
_diffrn_reflns_limit_h_min -14
_diffrn_reflns_limit_k_max 15
_diffrn_reflns_limit_k_min 0
_diffrn_reflns_limit_l_max 19
_diffrn_reflns_limit_l_min 0
_diffrn_reflns_number 4703
_diffrn_reflns_theta_full 25.17
_diffrn_reflns_theta_max 25.17
_diffrn_reflns_theta_min 1.88
_diffrn_standards_decay_% 0
_exptl_absorpt_coefficient_mu 19.201
_exptl_absorpt_correction_T_max 0.2497
_exptl_absorpt_correction_T_min 0.0864
_exptl_absorpt_correction_type refdelf
_exptl_absorpt_process_details 'DIFABS (Walker & Stuart, 1983)'
_exptl_crystal_colour Red
_exptl_crystal_density_diffrn 3.160
_exptl_crystal_density_method 'not measured'
_exptl_crystal_description Block
_exptl_crystal_F_000 2208
_exptl_crystal_size_max 0.25
_exptl_crystal_size_mid 0.15
_exptl_crystal_size_min 0.10
_refine_diff_density_max 1.647
_refine_diff_density_min -1.650
_refine_diff_density_rms 0.306
_refine_ls_extinction_method none
_refine_ls_goodness_of_fit_ref 0.976
_refine_ls_hydrogen_treatment constr
_refine_ls_matrix_type full
_refine_ls_number_parameters 343
_refine_ls_number_reflns 4703
_refine_ls_number_restraints 0
_refine_ls_restrained_S_all 0.976
_refine_ls_R_factor_all 0.0865
_refine_ls_R_factor_gt 0.0377
_refine_ls_shift/su_max 0.001
_refine_ls_shift/su_mean 0.000
_refine_ls_structure_factor_coef Fsqd
_refine_ls_weighting_details 'calc w=1/[\s^2^(Fo^2^)+(0.0419P)^2^] where P=(Fo^2^+2Fc^2^)/3'
_refine_ls_weighting_scheme calc
_refine_ls_wR_factor_gt 0.0859
_refine_ls_wR_factor_ref 0.0940
_reflns_number_gt 2925
_reflns_number_total 4703
_reflns_threshold_expression >2sigma(I)
_cod_data_source_file b815337j.txt
_cod_data_source_block comp12
_cod_depositor_comments
;
The following automatic conversions were performed:
'_symmetry_cell_setting' value 'Monoclinic' changed to 'monoclinic'
according to '/home/saulius/struct/CIF-dictionaries/cif_core.dic'
dictionary named 'cif_core.dic' version 2.4.1 from
2010-06-29.

'_exptl_absorpt_correction_type' value 'Refdelf' changed to
'refdelf' according to
'/home/saulius/struct/CIF-dictionaries/cif_core.dic' dictionary named
'cif_core.dic' version 2.4.1 from 2010-06-29.

Automatic conversion script
Id: cif_fix_enum 1527 2010-12-29 10:47:43Z saulius 
;
_cod_original_sg_symbol_H-M 'P 21/n'
_cod_database_code 7001396

loop_
_symmetry_equiv_pos_as_xyz
'x, y, z'
'-x+1/2, y+1/2, -z+1/2'
'-x, -y, -z'
'x-1/2, -y-1/2, z-1/2'

loop_
_atom_site_label
_atom_site_type_symbol
_atom_site_fract_x
_atom_site_fract_y
_atom_site_fract_z
_atom_site_U_iso_or_equiv
_atom_site_adp_type
_atom_site_occupancy
_atom_site_symmetry_multiplicity
_atom_site_calc_flag
_atom_site_refinement_flags
_atom_site_disorder_assembly
_atom_site_disorder_group
Os1 Os 0.10682(5) 0.72531(4) 0.02936(3) 0.03262(15) Uani 1 1 d . . .
Os2 Os -0.07137(4) 0.78174(4) 0.10600(3) 0.03273(15) Uani 1 1 d . . .
Os3 Os 0.14882(4) 0.78425(4) 0.20048(3) 0.03058(15) Uani 1 1 d . . .
Re4 Re -0.03226(5) 0.76570(5) 0.28705(4) 0.03917(17) Uani 1 1 d . . .
S1 S 0.0426(3) 0.9302(3) 0.1431(2) 0.0355(8) Uani 1 1 d . . .
O1 O -0.0131(11) 0.6817(9) -0.1516(7) 0.069(4) Uani 1 1 d . . .
O2 O 0.0673(11) 0.5117(8) 0.0908(7) 0.065(4) Uani 1 1 d . . .
O3 O 0.1478(10) 0.9426(8) -0.0211(8) 0.064(3) Uani 1 1 d . . .
O4 O 0.3392(10) 0.6568(10) 0.0135(8) 0.073(4) Uani 1 1 d . . .
O5 O -0.1864(10) 0.8491(9) -0.0715(7) 0.069(4) Uani 1 1 d . . .
O6 O -0.1774(10) 0.5731(9) 0.0803(9) 0.073(4) Uani 1 1 d . . .
O7 O -0.2800(11) 0.8553(12) 0.1588(9) 0.092(5) Uani 1 1 d . . .
O8 O 0.2295(10) 0.5722(9) 0.2548(8) 0.068(4) Uani 1 1 d . . .
O9 O 0.2316(9) 0.8739(9) 0.3741(6) 0.053(3) Uani 1 1 d . . .
O10 O 0.3738(10) 0.8488(10) 0.1639(8) 0.071(4) Uani 1 1 d . . .
O11 O 0.0782(11) 0.7580(10) 0.4717(7) 0.073(4) Uani 1 1 d . . .
O12 O -0.2566(11) 0.7466(11) 0.3335(9) 0.081(4) Uani 1 1 d . . .
O13 O -0.0293(12) 0.5378(10) 0.2698(9) 0.085(4) Uani 1 1 d . . .
N1 N -0.0344(9) 0.9314(8) 0.2858(7) 0.033(3) Uani 1 1 d . . .
N2 N -0.0068(10) 1.0887(9) 0.2216(8) 0.044(3) Uani 1 1 d . . .
C1 C 0.0312(14) 0.6989(13) -0.0844(10) 0.054(5) Uani 1 1 d . . .
C2 C 0.0792(12) 0.5895(14) 0.0709(10) 0.050(4) Uani 1 1 d . . .
C3 C 0.1309(12) 0.8666(13) 0.0006(10) 0.044(4) Uani 1 1 d . . .
C4 C 0.2509(15) 0.6849(12) 0.0169(10) 0.051(4) Uani 1 1 d . . .
C5 C -0.1399(14) 0.8243(11) -0.0050(11) 0.045(4) Uani 1 1 d . . .
C6 C -0.1341(13) 0.6483(14) 0.0931(10) 0.050(4) Uani 1 1 d . . .
C7 C -0.1951(14) 0.8280(13) 0.1497(10) 0.051(4) Uani 1 1 d . . .
C8 C 0.2005(14) 0.6519(14) 0.2324(11) 0.057(5) Uani 1 1 d . . .
C9 C 0.1896(11) 0.8394(12) 0.3120(9) 0.037(4) Uani 1 1 d . . .
C10 C 0.2896(14) 0.8242(12) 0.1759(10) 0.048(4) Uani 1 1 d . . .
C11 C 0.0342(15) 0.7589(13) 0.3997(11) 0.054(5) Uani 1 1 d . . .
C12 C -0.1713(15) 0.7562(12) 0.3158(10) 0.051(4) Uani 1 1 d . . .
C13 C -0.0279(16) 0.6223(13) 0.2799(10) 0.054(5) Uani 1 1 d . . .
C14 C -0.0061(11) 0.9901(12) 0.2247(8) 0.037(3) Uani 1 1 d . . .
C15 C -0.0423(13) 1.1382(13) 0.2830(10) 0.052(4) Uani 1 1 d . . .
H15 H -0.0462 1.2094 0.2823 0.062 Uiso 1 1 calc R . .
C16 C -0.0718(14) 1.0867(14) 0.3445(10) 0.054(5) Uani 1 1 d . . .
H16 H -0.0941 1.1211 0.3884 0.065 Uiso 1 1 calc R . .
C17 C -0.0692(13) 0.9853(15) 0.3433(11) 0.062(5) Uani 1 1 d . . .
H17 H -0.0937 0.9502 0.3859 0.075 Uiso 1 1 calc R . .
O1W O 0.3954(9) 0.9491(10) -0.0279(8) 0.075(4) Uani 1 1 d . . .
H1A H 0.4005 0.9911 0.0149 0.050 Uiso 1 1 d . . .
H1B H 0.4346 0.9011 -0.0028 0.050 Uiso 1 1 d . . .

loop_
_atom_site_aniso_label
_atom_site_aniso_U_11
_atom_site_aniso_U_22
_atom_site_aniso_U_33
_atom_site_aniso_U_23
_atom_site_aniso_U_13
_atom_site_aniso_U_12
Os1 0.0373(3) 0.0332(3) 0.0278(3) -0.0002(3) 0.0083(2) 0.0009(3)
Os2 0.0305(3) 0.0369(3) 0.0295(3) -0.0006(3) 0.0043(2) -0.0001(3)
Os3 0.0306(3) 0.0326(3) 0.0273(3) -0.0010(3) 0.0040(2) 0.0018(3)
Re4 0.0469(4) 0.0404(4) 0.0332(3) 0.0012(3) 0.0153(3) 0.0001(3)
S1 0.039(2) 0.0323(19) 0.035(2) -0.0020(16) 0.0073(17) 0.0012(16)
O1 0.099(10) 0.063(8) 0.038(7) 0.004(6) 0.000(7) -0.041(7)
O2 0.102(10) 0.023(6) 0.069(9) 0.012(6) 0.014(7) -0.003(6)
O3 0.082(9) 0.039(7) 0.072(9) 0.016(6) 0.023(7) -0.008(6)
O4 0.041(7) 0.111(11) 0.071(9) 0.002(8) 0.018(7) 0.034(7)
O5 0.078(9) 0.060(8) 0.053(8) 0.022(6) -0.017(7) -0.001(7)
O6 0.058(8) 0.052(8) 0.106(11) -0.004(8) 0.015(8) -0.025(7)
O7 0.049(8) 0.138(14) 0.086(11) 0.000(9) 0.008(8) 0.031(9)
O8 0.079(9) 0.047(7) 0.062(8) 0.004(6) -0.017(7) 0.029(6)
O9 0.058(7) 0.072(8) 0.023(6) -0.015(6) 0.000(5) -0.010(6)
O10 0.057(8) 0.097(10) 0.060(8) 0.011(7) 0.018(7) -0.023(7)
O11 0.081(9) 0.106(11) 0.034(7) 0.006(7) 0.013(6) -0.004(8)
O12 0.050(8) 0.118(12) 0.083(10) -0.015(9) 0.031(7) -0.014(7)
O13 0.108(11) 0.052(9) 0.098(12) 0.001(8) 0.030(9) -0.012(8)
N1 0.031(7) 0.041(7) 0.028(7) -0.004(6) 0.007(5) 0.008(6)
N2 0.041(8) 0.037(8) 0.053(9) 0.001(6) 0.009(7) 0.006(6)
C1 0.062(11) 0.070(13) 0.029(9) 0.000(8) 0.008(8) -0.030(9)
C2 0.031(9) 0.065(12) 0.047(11) -0.016(9) -0.007(8) 0.008(8)
C3 0.034(9) 0.054(11) 0.039(10) 0.001(8) -0.001(7) 0.010(8)
C4 0.066(12) 0.048(10) 0.043(10) -0.004(8) 0.022(9) -0.021(9)
C5 0.057(11) 0.025(8) 0.060(12) -0.004(8) 0.023(9) -0.007(7)
C6 0.032(9) 0.075(13) 0.039(10) -0.002(9) 0.003(7) -0.001(9)
C7 0.038(10) 0.062(11) 0.042(10) -0.009(9) -0.014(8) 0.005(8)
C8 0.044(10) 0.068(13) 0.052(11) -0.006(10) -0.001(9) 0.001(9)
C9 0.022(8) 0.056(10) 0.037(9) 0.001(8) 0.016(7) -0.002(7)
C10 0.048(10) 0.049(10) 0.041(10) -0.006(8) 0.001(8) -0.001(8)
C11 0.069(12) 0.062(11) 0.042(10) -0.010(8) 0.036(9) -0.014(9)
C12 0.050(11) 0.055(11) 0.047(10) -0.019(8) 0.011(9) -0.003(8)
C13 0.084(14) 0.054(11) 0.035(10) -0.013(9) 0.036(9) -0.020(10)
C14 0.033(8) 0.051(10) 0.026(8) -0.002(7) 0.005(6) 0.002(7)
C15 0.045(10) 0.062(11) 0.049(11) -0.011(9) 0.011(8) 0.020(8)
C16 0.058(11) 0.066(12) 0.041(10) -0.018(9) 0.014(9) 0.019(9)
C17 0.048(11) 0.091(15) 0.054(12) 0.017(11) 0.025(9) -0.004(10)
O1W 0.047(7) 0.110(11) 0.082(9) 0.022(8) 0.042(7) 0.005(7)

loop_
_atom_type_symbol
_atom_type_description
_atom_type_scat_dispersion_real
_atom_type_scat_dispersion_imag
_atom_type_scat_source
C C 0.0033 0.0016 'International Tables Vol C Tables 4.2.6.8 and 6.1.1.4'
H H 0.0000 0.0000 'International Tables Vol C Tables 4.2.6.8 and 6.1.1.4'
N N 0.0061 0.0033 'International Tables Vol C Tables 4.2.6.8 and 6.1.1.4'
O O 0.0106 0.0060 'International Tables Vol C Tables 4.2.6.8 and 6.1.1.4'
S S 0.1246 0.1234 'International Tables Vol C Tables 4.2.6.8 and 6.1.1.4'
Os Os -1.2165 7.6030 'International Tables Vol C Tables 4.2.6.8 and 6.1.1.4'
Re Re -1.0185 7.2310 'International Tables Vol C Tables 4.2.6.8 and 6.1.1.4'

loop_
_geom_angle_atom_site_label_1
_geom_angle_atom_site_label_2
_geom_angle_atom_site_label_3
_geom_angle
_geom_angle_site_symmetry_1
_geom_angle_site_symmetry_3
_geom_angle_publ_flag
C4 Os1 C1 95.3(7) . . ?
C4 Os1 C3 92.9(6) . . ?
C1 Os1 C3 90.2(7) . . ?
C4 Os1 C2 90.8(6) . . ?
C1 Os1 C2 95.1(6) . . ?
C3 Os1 C2 173.2(6) . . ?
C4 Os1 Os2 160.5(5) . . ?
C1 Os1 Os2 103.6(5) . . ?
C3 Os1 Os2 91.5(4) . . ?
C2 Os1 Os2 83.1(5) . . ?
C4 Os1 Os3 102.9(5) . . ?
C1 Os1 Os3 161.8(5) . . ?
C3 Os1 Os3 88.5(4) . . ?
C2 Os1 Os3 85.1(4) . . ?
Os2 Os1 Os3 58.258(19) . . ?
C5 Os2 C7 93.2(7) . . ?
C5 Os2 C6 95.2(6) . . ?
C7 Os2 C6 90.6(7) . . ?
C5 Os2 S1 95.8(4) . . ?
C7 Os2 S1 95.7(5) . . ?
C6 Os2 S1 167.0(5) . . ?
C5 Os2 Os3 133.4(5) . . ?
C7 Os2 Os3 121.9(4) . . ?
C6 Os2 Os3 112.5(5) . . ?
S1 Os2 Os3 54.59(9) . . ?
C5 Os2 Os1 82.2(5) . . ?
C7 Os2 Os1 175.0(5) . . ?
C6 Os2 Os1 91.9(5) . . ?
S1 Os2 Os1 82.75(9) . . ?
Os3 Os2 Os1 60.982(19) . . ?
C5 Os2 Re4 158.7(5) . . ?
C7 Os2 Re4 66.3(5) . . ?
C6 Os2 Re4 90.8(5) . . ?
S1 Os2 Re4 81.39(9) . . ?
Os3 Os2 Re4 61.12(2) . . ?
Os1 Os2 Re4 118.06(3) . . ?
C8 Os3 C10 93.3(7) . . ?
C8 Os3 C9 95.2(7) . . ?
C10 Os3 C9 92.7(6) . . ?
C8 Os3 S1 166.0(5) . . ?
C10 Os3 S1 96.9(5) . . ?
C9 Os3 S1 93.8(4) . . ?
C8 Os3 Os2 111.1(5) . . ?
C10 Os3 Os2 132.7(5) . . ?
C9 Os3 Os2 122.8(4) . . ?
S1 Os3 Os2 54.84(9) . . ?
C8 Os3 Os1 89.6(5) . . ?
C10 Os3 Os1 80.5(5) . . ?
C9 Os3 Os1 171.9(4) . . ?
S1 Os3 Os1 82.74(9) . . ?
Os2 Os3 Os1 60.76(2) . . ?
C8 Os3 Re4 91.5(5) . . ?
C10 Os3 Re4 160.4(5) . . ?
C9 Os3 Re4 67.9(4) . . ?
S1 Os3 Re4 81.93(9) . . ?
Os2 Os3 Re4 61.83(2) . . ?
Os1 Os3 Re4 118.50(3) . . ?
C11 Re4 C12 87.5(7) . . ?
C11 Re4 C13 90.1(7) . . ?
C12 Re4 C13 89.3(7) . . ?
C11 Re4 N1 93.4(6) . . ?
C12 Re4 N1 93.5(6) . . ?
C13 Re4 N1 175.6(5) . . ?
C11 Re4 Os3 106.8(5) . . ?
C12 Re4 Os3 165.6(5) . . ?
C13 Re4 Os3 91.1(5) . . ?
N1 Re4 Os3 85.4(3) . . ?
C11 Re4 Os2 163.9(5) . . ?
C12 Re4 Os2 108.6(5) . . ?
C13 Re4 Os2 90.6(5) . . ?
N1 Re4 Os2 85.3(3) . . ?
Os3 Re4 Os2 57.046(19) . . ?
C14 S1 Os3 107.8(5) . . ?
C14 S1 Os2 106.6(5) . . ?
Os3 S1 Os2 70.57(10) . . ?
C17 N1 C14 112.9(13) . . ?
C17 N1 Re4 122.4(11) . . ?
C14 N1 Re4 124.6(9) . . ?
C14 N2 C15 117.0(14) . . ?
O1 C1 Os1 178.9(17) . . ?
O2 C2 Os1 175.8(15) . . ?
O3 C3 Os1 173.9(15) . . ?
O4 C4 Os1 175.9(15) . . ?
O5 C5 Os2 176.8(14) . . ?
O6 C6 Os2 174.4(15) . . ?
O7 C7 Os2 165.8(14) . . ?
O8 C8 Os3 176.8(17) . . ?
O9 C9 Os3 167.8(12) . . ?
O10 C10 Os3 177.8(14) . . ?
O11 C11 Re4 177.7(15) . . ?
O12 C12 Re4 177.5(15) . . ?
O13 C13 Re4 175.0(17) . . ?
N2 C14 N1 126.5(13) . . ?
N2 C14 S1 114.6(11) . . ?
N1 C14 S1 118.8(11) . . ?
C16 C15 N2 120.3(16) . . ?
C16 C15 H15 119.9 . . ?
N2 C15 H15 119.9 . . ?
C15 C16 C17 119.3(16) . . ?
C15 C16 H16 120.4 . . ?
C17 C16 H16 120.4 . . ?
N1 C17 C16 124.1(15) . . ?
N1 C17 H17 118.0 . . ?
C16 C17 H17 118.0 . . ?
H1A O1W H1B 98.9 . . ?

loop_
_geom_bond_atom_site_label_1
_geom_bond_atom_site_label_2
_geom_bond_distance
_geom_bond_site_symmetry_2
_geom_bond_publ_flag
Os1 C4 1.900(19) . ?
Os1 C1 1.931(16) . ?
Os1 C3 1.981(17) . ?
Os1 C2 1.99(2) . ?
Os1 Os2 2.8623(8) . ?
Os1 Os3 2.8685(8) . ?
Os2 C5 1.921(18) . ?
Os2 C7 1.923(18) . ?
Os2 C6 1.931(19) . ?
Os2 S1 2.418(4) . ?
Os2 Os3 2.7896(8) . ?
Os2 Re4 2.9307(8) . ?
Os3 C8 1.908(19) . ?
Os3 C10 1.934(18) . ?
Os3 C9 1.942(16) . ?
Os3 S1 2.411(4) . ?
Os3 Re4 2.9112(8) . ?
Re4 C11 1.857(18) . ?
Re4 C12 1.872(18) . ?
Re4 C13 1.917(18) . ?
Re4 N1 2.209(11) . ?
S1 C14 1.785(14) . ?
O1 C1 1.143(17) . ?
O2 C2 1.108(19) . ?
O3 C3 1.111(17) . ?
O4 C4 1.157(18) . ?
O5 C5 1.165(18) . ?
O6 C6 1.130(18) . ?
O7 C7 1.143(18) . ?
O8 C8 1.154(19) . ?
O9 C9 1.135(16) . ?
O10 C10 1.141(18) . ?
O11 C11 1.19(2) . ?
O12 C12 1.155(19) . ?
O13 C13 1.138(19) . ?
N1 C17 1.34(2) . ?
N1 C14 1.383(17) . ?
N2 C14 1.316(18) . ?
N2 C15 1.363(18) . ?
C15 C16 1.34(2) . ?
C15 H15 0.9500 . ?
C16 C17 1.35(2) . ?
C16 H16 0.9500 . ?
C17 H17 0.9500 . ?
O1W H1A 0.8933 . ?
O1W H1B 0.8495 . ?
